data_2017780
loop_
_publ_author_name
'Lo Presti, Leonardo'
'Soave, Raffaella'
'Longhi, Mariangela'
'Ortoleva, Emanuele'

_publ_section_title
;
 Conformational polymorphism in a Schiff-base macrocyclic organic ligand:
 an experimental and theoretical study
;
_journal_issue 5
_journal_name_full 'Acta Crystallographica Section B'
_journal_page_first 527
_journal_page_last 543
_journal_paper_doi 10.1107/S0108768110029514
_journal_volume 66
_journal_year 2010
_chemical_formula_moiety 'C24 H30 N6'
_chemical_formula_sum 'C24 H30 N6'
_chemical_formula_weight 402.54
_chemical_melting_point 452.65
_chemical_name_systematic
;
3,6,9,17,20,23-hexa-azapentacyclo(23.3.1.1^11,15^.0^2,6^.0^16,20^)triaconta
-1(29),9,11,13,15(30),23,25,27-octaene
;
_space_group_IT_number 2
_symmetry_cell_setting triclinic
_symmetry_space_group_name_Hall '-P 1'
_symmetry_space_group_name_H-M 'P -1'
_atom_sites_solution_hydrogens geom
_atom_sites_solution_primary direct
_atom_sites_solution_secondary difmap
_audit_creation_method SHELX97
_cell_angle_alpha 92.421(3)
_cell_angle_beta 98.770(3)
_cell_angle_gamma 107.011(3)
_cell_formula_units_Z 2
_cell_length_a 9.8236(3)
_cell_length_b 9.9337(3)
_cell_length_c 12.1088(4)
_cell_measurement_reflns_used 6041
_cell_measurement_temperature 293(2)
_cell_measurement_theta_max 20.968
_cell_measurement_theta_min 2.572
_cell_volume 1112.00(6)
_computing_cell_refinement Saint+
_computing_data_collection Saint+
_computing_data_reduction Saint+
_computing_structure_refinement 'SHELXL-97 (Sheldrick, 1997)'
_computing_structure_solution 'SHELXS-97 (Sheldrick, 1997)'
_diffrn_ambient_temperature 293(2)
_diffrn_measured_fraction_theta_full 0.998
_diffrn_measured_fraction_theta_max 0.998
_diffrn_measurement_device_type 'Bruker AXS Smart'
_diffrn_measurement_method '\w scans'
_diffrn_radiation_monochromator graphite
_diffrn_radiation_source 'fine-focus sealed tube'
_diffrn_radiation_type MoK\a
_diffrn_radiation_wavelength 0.71073
_diffrn_reflns_av_R_equivalents 0.0332
_diffrn_reflns_av_sigmaI/netI 0.0411
_diffrn_reflns_limit_h_max 12
_diffrn_reflns_limit_h_min -12
_diffrn_reflns_limit_k_max 12
_diffrn_reflns_limit_k_min -12
_diffrn_reflns_limit_l_max 15
_diffrn_reflns_limit_l_min -15
_diffrn_reflns_number 24298
_diffrn_reflns_theta_full 27.51
_diffrn_reflns_theta_max 27.51
_diffrn_reflns_theta_min 1.71
_exptl_absorpt_coefficient_mu 0.074
_exptl_absorpt_correction_T_max 1.0000
_exptl_absorpt_correction_T_min 0.9439
_exptl_absorpt_correction_type empirical
_exptl_absorpt_process_details SADABS-2007/4
_exptl_crystal_colour colourless
_exptl_crystal_density_diffrn 1.202
_exptl_crystal_density_method 'not measured'
_exptl_crystal_description needle
_exptl_crystal_F_000 432
_exptl_crystal_size_max 0.7
_exptl_crystal_size_mid 0.2
_exptl_crystal_size_min 0.2
_refine_diff_density_max 0.152
_refine_diff_density_min -0.129
_refine_ls_extinction_coef 0.015(2)
_refine_ls_extinction_expression Fc^*^=kFc[1+0.001xFc^2^\l^3^/sin(2\q)]^-1/4^
_refine_ls_extinction_method SHELXL
_refine_ls_goodness_of_fit_ref 0.947
_refine_ls_hydrogen_treatment mixed
_refine_ls_matrix_type full
_refine_ls_number_parameters 280
_refine_ls_number_reflns 5093
_refine_ls_number_restraints 0
_refine_ls_restrained_S_all 0.947
_refine_ls_R_factor_all 0.0944
_refine_ls_R_factor_gt 0.0434
_refine_ls_shift/su_max 0.000
_refine_ls_shift/su_mean 0.000
_refine_ls_structure_factor_coef Fsqd
_refine_ls_weighting_details 'calc w=1/[\s^2^(Fo^2^)+(0.0616P)^2^+0.1036P] where P=(Fo^2^+2Fc^2^)/3'
_refine_ls_weighting_scheme calc
_refine_ls_wR_factor_gt 0.1019
_refine_ls_wR_factor_ref 0.1260
_reflns_number_gt 2892
_reflns_number_total 5093
_reflns_threshold_expression >2sigma(I)
_cod_data_source_file ps5007.cif
_cod_data_source_block dienI
_cod_original_sg_symbol_Hall -P1
_cod_original_sg_symbol_H-M P-1
_cod_database_code 2017780

loop_
_symmetry_equiv_pos_as_xyz
'x, y, z'
'-x, -y, -z'

loop_
_atom_site_type_symbol
_atom_site_label
_atom_site_fract_x
_atom_site_fract_y
_atom_site_fract_z
_atom_site_U_iso_or_equiv
_atom_site_adp_type
_atom_site_calc_flag
_atom_site_refinement_flags
_atom_site_occupancy
_atom_site_disorder_assembly
_atom_site_disorder_group
N N1A 0.59739(15) 0.37365(14) 0.84376(12) 0.0537(4) Uani d . 1 . .
N N2A 0.28090(14) 0.23121(12) 0.82664(10) 0.0482(3) Uani d . 1 . .
N N3A 0.07047(19) 0.14924(17) 0.90088(18) 0.0717(5) Uani d . 1 . .
C C1A 0.86361(17) 0.60584(16) 1.14389(13) 0.0477(4) Uani d . 1 . .
C C2A 0.96506(18) 0.54808(19) 1.19875(15) 0.0598(5) Uani d . 1 . .
H H1A 1.0301 0.5982 1.2613 0.072 Uiso calc R 1 . .
C C3A 0.9700(2) 0.4170(2) 1.16102(17) 0.0685(5) Uani d . 1 . .
H H2A 1.0370 0.3783 1.1990 0.082 Uiso calc R 1 . .
C C4A 0.8761(2) 0.34363(19) 1.06750(16) 0.0612(5) Uani d . 1 . .
H H3A 0.8808 0.2557 1.0420 0.073 Uiso calc R 1 . .
C C5A 0.77433(17) 0.39923(16) 1.01062(13) 0.0479(4) Uani d . 1 . .
C C6A 0.76823(17) 0.52949(16) 1.05092(13) 0.0479(4) Uani d . 1 . .
H H4A 0.6985 0.5664 1.0147 0.057 Uiso calc R 1 . .
C C7A 0.67695(19) 0.32152(17) 0.90881(15) 0.0544(4) Uani d . 1 . .
H H5A 0.6740 0.2285 0.8915 0.065 Uiso calc R 1 . .
C C8A 0.50560(19) 0.28601(18) 0.74533(15) 0.0597(5) Uani d . 1 . .
H H6A 0.5068 0.1892 0.7505 0.072 Uiso calc R 1 . .
H H7A 0.5437 0.3187 0.6787 0.072 Uiso calc R 1 . .
C C9A 0.35187(19) 0.29036(18) 0.73463(14) 0.0562(4) Uani d . 1 . .
H H9A 0.3516 0.3877 0.7317 0.067 Uiso calc R 1 . .
H H8A 0.2968 0.2382 0.6645 0.067 Uiso calc R 1 . .
C C10A 0.2563(2) 0.07956(17) 0.83051(16) 0.0646(5) Uani d . 1 . .
H H11A 0.3424 0.0602 0.8677 0.078 Uiso calc R 1 . .
H H10A 0.2286 0.0312 0.7555 0.078 Uiso calc R 1 . .
C C11A 0.1338(2) 0.03370(18) 0.89737(16) 0.0677(5) Uani d . 1 . .
H H12A 0.0621 -0.0524 0.8612 0.081 Uiso calc R 1 . .
H H13A 0.1706 0.0165 0.9727 0.081 Uiso calc R 1 . .
C C12A 0.13614(17) 0.24632(16) 0.82295(14) 0.0539(4) Uani d . 1 . .
H H14A 0.0805 0.2158 0.7471 0.065 Uiso calc R 1 . .
H H3AN 0.095(3) 0.189(3) 0.967(2) 0.111(10) Uiso d . 1 . .
N N1B 0.30522(14) 0.65258(15) 0.48635(11) 0.0543(4) Uani d . 1 . .
N N2B 0.52391(13) 0.76335(12) 0.69058(10) 0.0446(3) Uani d . 1 . .
N N3B 0.68840(15) 0.73588(18) 0.84043(12) 0.0563(4) Uani d . 1 . .
C C1B 0.23332(15) 0.23059(16) 0.34292(13) 0.0445(4) Uani d . 1 . .
C C2B 0.11263(17) 0.12944(18) 0.36607(15) 0.0553(4) Uani d . 1 . .
H H1B 0.0871 0.0377 0.3323 0.066 Uiso calc R 1 . .
C C3B 0.02994(18) 0.1637(2) 0.43883(16) 0.0623(5) Uani d . 1 . .
H H2B -0.0508 0.0951 0.4538 0.075 Uiso calc R 1 . .
C C4B 0.06651(17) 0.29813(19) 0.48882(14) 0.0558(4) Uani d . 1 . .
H H3B 0.0103 0.3202 0.5378 0.067 Uiso calc R 1 . .
C C5B 0.18682(16) 0.40270(17) 0.46749(13) 0.0468(4) Uani d . 1 . .
C C6B 0.26959(16) 0.36580(16) 0.39439(12) 0.0456(4) Uani d . 1 . .
H H4B 0.3511 0.4340 0.3800 0.055 Uiso calc R 1 . .
C C7B 0.22151(17) 0.54650(18) 0.52017(13) 0.0514(4) Uani d . 1 . .
H H5B 0.1796 0.5604 0.5819 0.062 Uiso calc R 1 . .
C C8B 0.33063(18) 0.78997(18) 0.54635(15) 0.0567(4) Uani d . 1 . .
H H7B 0.2680 0.7809 0.6020 0.068 Uiso calc R 1 . .
H H6B 0.3077 0.8548 0.4941 0.068 Uiso calc R 1 . .
C C9B 0.48637(18) 0.84825(16) 0.60338(14) 0.0529(4) Uani d . 1 . .
H H9B 0.5485 0.8524 0.5478 0.063 Uiso calc R 1 . .
H H8B 0.5035 0.9439 0.6360 0.063 Uiso calc R 1 . .
C C10B 0.4551(2) 0.76651(19) 0.78873(14) 0.0613(5) Uani d . 1 . .
H H10B 0.3594 0.6983 0.7766 0.074 Uiso calc R 1 . .
H H11B 0.4469 0.8598 0.8059 0.074 Uiso calc R 1 . .
C C11B 0.5536(2) 0.7288(2) 0.88196(15) 0.0707(5) Uani d . 1 . .
H H13B 0.5730 0.7948 0.9479 0.085 Uiso calc R 1 . .
H H12B 0.5091 0.6343 0.9018 0.085 Uiso calc R 1 . .
C C12B 0.67855(16) 0.80594(16) 0.73740(13) 0.0485(4) Uani d . 1 . .
H H14B 0.7122 0.9084 0.7568 0.058 Uiso calc R 1 . .
H H3BN 0.686(2) 0.648(2) 0.8194(16) 0.076(6) Uiso d . 1 . .

loop_
_atom_site_aniso_label
_atom_site_aniso_U_11
_atom_site_aniso_U_22
_atom_site_aniso_U_33
_atom_site_aniso_U_12
_atom_site_aniso_U_13
_atom_site_aniso_U_23
N1A 0.0587(9) 0.0509(8) 0.0550(9) 0.0191(7) 0.0163(7) -0.0008(7)
N2A 0.0584(8) 0.0430(7) 0.0466(8) 0.0193(6) 0.0113(6) 0.0036(6)
N3A 0.0757(11) 0.0524(10) 0.0916(15) 0.0161(8) 0.0313(10) 0.0180(10)
C1A 0.0485(9) 0.0509(9) 0.0488(10) 0.0185(8) 0.0145(8) 0.0125(8)
C2A 0.0564(11) 0.0745(12) 0.0551(11) 0.0278(9) 0.0120(9) 0.0126(9)
C3A 0.0675(12) 0.0816(14) 0.0720(13) 0.0450(11) 0.0120(11) 0.0177(11)
C4A 0.0722(12) 0.0569(10) 0.0724(13) 0.0388(10) 0.0255(11) 0.0168(10)
C5A 0.0537(10) 0.0458(9) 0.0530(10) 0.0213(8) 0.0216(8) 0.0122(8)
C6A 0.0524(10) 0.0463(9) 0.0523(10) 0.0227(7) 0.0139(8) 0.0118(8)
C7A 0.0671(11) 0.0431(9) 0.0629(11) 0.0245(8) 0.0263(10) 0.0052(8)
C8A 0.0688(12) 0.0593(11) 0.0537(11) 0.0199(9) 0.0198(9) -0.0051(9)
C9A 0.0680(12) 0.0586(10) 0.0443(10) 0.0220(9) 0.0116(8) 0.0017(8)
C10A 0.0847(13) 0.0462(10) 0.0644(12) 0.0248(9) 0.0094(10) -0.0006(9)
C11A 0.0823(14) 0.0484(10) 0.0668(12) 0.0125(9) 0.0099(11) 0.0078(9)
C12A 0.0537(10) 0.0520(10) 0.0541(10) 0.0148(8) 0.0069(8) 0.0027(8)
N1B 0.0529(9) 0.0599(9) 0.0538(9) 0.0223(7) 0.0109(7) 0.0028(7)
N2B 0.0456(8) 0.0471(7) 0.0462(8) 0.0193(6) 0.0127(6) 0.0069(6)
N3B 0.0595(9) 0.0673(10) 0.0453(8) 0.0239(8) 0.0096(7) 0.0058(8)
C1B 0.0386(9) 0.0473(9) 0.0463(9) 0.0123(7) 0.0043(7) 0.0077(7)
C2B 0.0448(10) 0.0515(10) 0.0668(11) 0.0119(8) 0.0051(9) 0.0108(8)
C3B 0.0431(10) 0.0653(12) 0.0810(13) 0.0137(8) 0.0188(9) 0.0248(10)
C4B 0.0448(10) 0.0758(12) 0.0576(11) 0.0281(9) 0.0178(8) 0.0224(9)
C5B 0.0414(9) 0.0600(10) 0.0433(9) 0.0215(8) 0.0068(7) 0.0108(8)
C6B 0.0380(8) 0.0518(10) 0.0480(9) 0.0123(7) 0.0116(7) 0.0098(8)
C7B 0.0503(10) 0.0692(12) 0.0439(10) 0.0300(9) 0.0116(8) 0.0073(9)
C8B 0.0576(11) 0.0611(11) 0.0593(11) 0.0309(8) 0.0081(9) 0.0059(9)
C9B 0.0599(11) 0.0469(9) 0.0564(10) 0.0219(8) 0.0118(8) 0.0080(8)
C10B 0.0690(12) 0.0689(11) 0.0588(11) 0.0343(9) 0.0228(9) 0.0088(9)
C11B 0.0674(12) 0.1010(15) 0.0522(11) 0.0343(11) 0.0175(10) 0.0105(10)
C12B 0.0496(10) 0.0443(9) 0.0500(10) 0.0128(7) 0.0079(8) 0.0001(7)

loop_
_atom_type_symbol
_atom_type_description
_atom_type_scat_dispersion_real
_atom_type_scat_dispersion_imag
_atom_type_scat_source
C C 0.0033 0.0016 'International Tables Vol C Tables 4.2.6.8 and 6.1.1.4'
H H 0.0000 0.0000 'International Tables Vol C Tables 4.2.6.8 and 6.1.1.4'
N N 0.0061 0.0033 'International Tables Vol C Tables 4.2.6.8 and 6.1.1.4'

loop_
_geom_angle_atom_site_label_1
_geom_angle_atom_site_label_2
_geom_angle_atom_site_label_3
_geom_angle_site_symmetry_1
_geom_angle_site_symmetry_3
_geom_angle
_geom_angle_publ_flag
C7A N1A C8A . . 118.63(14) ?
C9A N2A C10A . . 114.31(13) ?
C9A N2A C12A . . 113.95(13) ?
C10A N2A C12A . . 103.39(13) ?
C11A N3A C12A . . 105.64(15) ?
C11A N3A H3AN . . 107.2(17) ?
C12A N3A H3AN . . 110.0(17) ?
C6A C1A C2A . . 118.72(15) ?
C6A C1A C12A . 2_667 119.50(14) ?
C2A C1A C12A . 2_667 121.56(15) ?
C3A C2A C1A . . 120.43(17) ?
C3A C2A H1A . . 119.8 ?
C1A C2A H1A . . 119.8 ?
C4A C3A C2A . . 120.13(17) ?
C4A C3A H2A . . 119.9 ?
C2A C3A H2A . . 119.9 ?
C3A C4A C5A . . 120.66(16) ?
C3A C4A H3A . . 119.7 ?
C5A C4A H3A . . 119.7 ?
C6A C5A C4A . . 118.66(16) ?
C6A C5A C7A . . 121.11(15) ?
C4A C5A C7A . . 120.22(15) ?
C1A C6A C5A . . 121.38(15) ?
C1A C6A H4A . . 119.3 ?
C5A C6A H4A . . 119.3 ?
N1A C7A C5A . . 123.75(15) ?
N1A C7A H5A . . 118.1 ?
C5A C7A H5A . . 118.1 ?
N1A C8A C9A . . 111.65(13) ?
N1A C8A H6A . . 109.3 ?
C9A C8A H6A . . 109.3 ?
N1A C8A H7A . . 109.3 ?
C9A C8A H7A . . 109.3 ?
H6A C8A H7A . . 108.0 ?
N2A C9A C8A . . 113.29(14) ?
N2A C9A H9A . . 108.9 ?
C8A C9A H9A . . 108.9 ?
N2A C9A H8A . . 108.9 ?
C8A C9A H8A . . 108.9 ?
H9A C9A H8A . . 107.7 ?
N2A C10A C11A . . 104.16(13) ?
N2A C10A H11A . . 110.9 ?
C11A C10A H11A . . 110.9 ?
N2A C10A H10A . . 110.9 ?
C11A C10A H10A . . 110.9 ?
H11A C10A H10A . . 108.9 ?
N3A C11A C10A . . 106.41(14) ?
N3A C11A H12A . . 110.4 ?
C10A C11A H12A . . 110.4 ?
N3A C11A H13A . . 110.4 ?
C10A C11A H13A . . 110.4 ?
H12A C11A H13A . . 108.6 ?
N3A C12A N2A . . 104.86(13) ?
N3A C12A C1A . 2_667 110.33(14) ?
N2A C12A C1A . 2_667 113.97(13) ?
N3A C12A H14A . . 109.2 ?
N2A C12A H14A . . 109.2 ?
C1A C12A H14A 2_667 . 109.2 ?
C7B N1B C8B . . 117.87(14) ?
C9B N2B C10B . . 114.97(12) ?
C9B N2B C12B . . 113.76(12) ?
C10B N2B C12B . . 103.79(12) ?
C12B N3B C11B . . 104.68(13) ?
C12B N3B H3BN . . 105.8(12) ?
C11B N3B H3BN . . 108.1(12) ?
C6B C1B C2B . . 118.73(15) ?
C6B C1B C12B . 2_666 120.67(13) ?
C2B C1B C12B . 2_666 120.60(15) ?
C3B C2B C1B . . 120.60(16) ?
C3B C2B H1B . . 119.7 ?
C1B C2B H1B . . 119.7 ?
C4B C3B C2B . . 120.12(16) ?
C4B C3B H2B . . 119.9 ?
C2B C3B H2B . . 119.9 ?
C3B C4B C5B . . 120.94(15) ?
C3B C4B H3B . . 119.5 ?
C5B C4B H3B . . 119.5 ?
C4B C5B C6B . . 118.10(15) ?
C4B C5B C7B . . 119.76(15) ?
C6B C5B C7B . . 122.14(14) ?
C1B C6B C5B . . 121.50(14) ?
C1B C6B H4B . . 119.2 ?
C5B C6B H4B . . 119.2 ?
N1B C7B C5B . . 123.39(15) ?
N1B C7B H5B . . 118.3 ?
C5B C7B H5B . . 118.3 ?
N1B C8B C9B . . 110.46(12) ?
N1B C8B H7B . . 109.6 ?
C9B C8B H7B . . 109.6 ?
N1B C8B H6B . . 109.6 ?
C9B C8B H6B . . 109.6 ?
H7B C8B H6B . . 108.1 ?
N2B C9B C8B . . 112.40(13) ?
N2B C9B H9B . . 109.1 ?
C8B C9B H9B . . 109.1 ?
N2B C9B H8B . . 109.1 ?
C8B C9B H8B . . 109.1 ?
H9B C9B H8B . . 107.9 ?
N2B C10B C11B . . 104.54(13) ?
N2B C10B H10B . . 110.8 ?
C11B C10B H10B . . 110.8 ?
N2B C10B H11B . . 110.8 ?
C11B C10B H11B . . 110.8 ?
H10B C10B H11B . . 108.9 ?
N3B C11B C10B . . 107.01(14) ?
N3B C11B H13B . . 110.3 ?
C10B C11B H13B . . 110.3 ?
N3B C11B H12B . . 110.3 ?
C10B C11B H12B . . 110.3 ?
H13B C11B H12B . . 108.6 ?
N3B C12B N2B . . 105.03(12) ?
N3B C12B C1B . 2_666 112.94(13) ?
N2B C12B C1B . 2_666 112.54(13) ?
N3B C12B H14B . . 108.7 ?
N2B C12B H14B . . 108.7 ?
C1B C12B H14B 2_666 . 108.7 ?

loop_
_geom_bond_atom_site_label_1
_geom_bond_atom_site_label_2
_geom_bond_site_symmetry_2
_geom_bond_distance
_geom_bond_publ_flag
N1A C7A . 1.258(2) ?
N1A C8A . 1.455(2) ?
N2A C9A . 1.458(2) ?
N2A C10A . 1.4582(19) ?
N2A C12A . 1.467(2) ?
N3A C11A . 1.459(2) ?
N3A C12A . 1.461(2) ?
N3A H3AN . 0.84(2) ?
C1A C6A . 1.382(2) ?
C1A C2A . 1.389(2) ?
C1A C12A 2_667 1.505(2) ?
C2A C3A . 1.378(2) ?
C2A H1A . 0.9300 ?
C3A C4A . 1.372(3) ?
C3A H2A . 0.9300 ?
C4A C5A . 1.387(2) ?
C4A H3A . 0.9300 ?
C5A C6A . 1.385(2) ?
C5A C7A . 1.469(2) ?
C6A H4A . 0.9300 ?
C7A H5A . 0.9300 ?
C8A C9A . 1.509(2) ?
C8A H6A . 0.9700 ?
C8A H7A . 0.9700 ?
C9A H9A . 0.9700 ?
C9A H8A . 0.9700 ?
C10A C11A . 1.523(3) ?
C10A H11A . 0.9700 ?
C10A H10A . 0.9700 ?
C11A H12A . 0.9700 ?
C11A H13A . 0.9700 ?
C12A C1A 2_667 1.505(2) ?
C12A H14A . 0.9800 ?
N1B C7B . 1.260(2) ?
N1B C8B . 1.454(2) ?
N2B C9B . 1.4494(19) ?
N2B C10B . 1.4578(19) ?
N2B C12B . 1.4660(19) ?
N3B C12B . 1.458(2) ?
N3B C11B . 1.471(2) ?
N3B H3BN . 0.891(19) ?
C1B C6B . 1.379(2) ?
C1B C2B . 1.386(2) ?
C1B C12B 2_666 1.496(2) ?
C2B C3B . 1.381(2) ?
C2B H1B . 0.9300 ?
C3B C4B . 1.365(2) ?
C3B H2B . 0.9300 ?
C4B C5B . 1.393(2) ?
C4B H3B . 0.9300 ?
C5B C6B . 1.395(2) ?
C5B C7B . 1.461(2) ?
C6B H4B . 0.9300 ?
C7B H5B . 0.9300 ?
C8B C9B . 1.509(2) ?
C8B H7B . 0.9700 ?
C8B H6B . 0.9700 ?
C9B H9B . 0.9700 ?
C9B H8B . 0.9700 ?
C10B C11B . 1.505(2) ?
C10B H10B . 0.9700 ?
C10B H11B . 0.9700 ?
C11B H13B . 0.9700 ?
C11B H12B . 0.9700 ?
C12B C1B 2_666 1.496(2) ?
C12B H14B . 0.9800 ?

loop_
_geom_hbond_atom_site_label_D
_geom_hbond_atom_site_label_H
_geom_hbond_atom_site_label_A
_geom_hbond_site_symmetry_A
_geom_hbond_distance_DH
_geom_hbond_distance_HA
_geom_hbond_distance_DA
_geom_hbond_angle_DHA
N3B H3BN N1A . 0.891(19) 2.652(19) 3.448(2) 149.3(16)
N3A H3AN N3B 2_667 0.84(2) 2.82(2) 3.547(3) 146(2)

loop_
_geom_torsion_atom_site_label_1
_geom_torsion_atom_site_label_2
_geom_torsion_atom_site_label_3
_geom_torsion_atom_site_label_4
_geom_torsion_site_symmetry_1
_geom_torsion_site_symmetry_2
_geom_torsion_site_symmetry_3
_geom_torsion_site_symmetry_4
_geom_torsion
_geom_torsion_publ_flag
C6A C1A C2A C3A . . . . -0.1(2) ?
C12A C1A C2A C3A 2_667 . . . -174.68(15) ?
C1A C2A C3A C4A . . . . 1.2(3) ?
C2A C3A C4A C5A . . . . -0.7(3) ?
C3A C4A C5A C6A . . . . -0.8(2) ?
C3A C4A C5A C7A . . . . 178.33(16) ?
C2A C1A C6A C5A . . . . -1.5(2) ?
C12A C1A C6A C5A 2_667 . . . 173.23(14) ?
C4A C5A C6A C1A . . . . 1.9(2) ?
C7A C5A C6A C1A . . . . -177.21(14) ?
C8A N1A C7A C5A . . . . 179.92(14) ?
C6A C5A C7A N1A . . . . 10.1(2) ?
C4A C5A C7A N1A . . . . -169.01(15) ?
C7A N1A C8A C9A . . . . 130.93(16) ?
C10A N2A C9A C8A . . . . -66.68(18) ?
C12A N2A C9A C8A . . . . 174.72(12) ?
N1A C8A C9A N2A . . . . -64.07(18) ?
C9A N2A C10A C11A . . . . -157.90(14) ?
C12A N2A C10A C11A . . . . -33.47(16) ?
C12A N3A C11A C10A . . . . 9.4(2) ?
N2A C10A C11A N3A . . . . 15.08(19) ?
C11A N3A C12A N2A . . . . -30.59(19) ?
C11A N3A C12A C1A . . . 2_667 -153.72(15) ?
C9A N2A C12A N3A . . . . 164.95(14) ?
C10A N2A C12A N3A . . . . 40.29(17) ?
C9A N2A C12A C1A . . . 2_667 -74.30(17) ?
C10A N2A C12A C1A . . . 2_667 161.04(14) ?
C6B C1B C2B C3B . . . . 0.3(2) ?
C12B C1B C2B C3B 2_666 . . . -178.95(14) ?
C1B C2B C3B C4B . . . . 0.0(3) ?
C2B C3B C4B C5B . . . . 0.1(3) ?
C3B C4B C5B C6B . . . . -0.6(2) ?
C3B C4B C5B C7B . . . . 178.59(15) ?
C2B C1B C6B C5B . . . . -0.8(2) ?
C12B C1B C6B C5B 2_666 . . . 178.48(13) ?
C4B C5B C6B C1B . . . . 0.9(2) ?
C7B C5B C6B C1B . . . . -178.21(14) ?
C8B N1B C7B C5B . . . . 180.00(13) ?
C4B C5B C7B N1B . . . . -162.76(15) ?
C6B C5B C7B N1B . . . . 16.4(2) ?
C7B N1B C8B C9B . . . . 114.46(17) ?
C10B N2B C9B C8B . . . . -68.19(18) ?
C12B N2B C9B C8B . . . . 172.33(12) ?
N1B C8B C9B N2B . . . . -64.90(18) ?
C9B N2B C10B C11B . . . . -156.11(14) ?
C12B N2B C10B C11B . . . . -31.23(17) ?
C12B N3B C11B C10B . . . . 12.09(19) ?
N2B C10B C11B N3B . . . . 12.0(2) ?
C11B N3B C12B N2B . . . . -31.79(17) ?
C11B N3B C12B C1B . . . 2_666 -154.80(14) ?
C9B N2B C12B N3B . . . . 165.42(12) ?
C10B N2B C12B N3B . . . . 39.77(15) ?
C9B N2B C12B C1B . . . 2_666 -71.32(16) ?
C10B N2B C12B C1B . . . 2_666 163.03(13) ?
